data_4309428
loop_
_publ_author_name
'Sounak Sarkar'
'Biprajit Sarkar'
'Nripen Chanda'
'Sanjib Kar'
'Shaikh M. Mobin'
'Jan Fiedler'
'Wolfgang Kaim'
'Goutam Kumar Lahiri'

_publ_section_title
;
Complex Series [Ru(tpy)(dpk)(X)]n+ (tpy = 2,2':6',2''-Terpyridine;
dpk = 2,2'-Dipyridyl Ketone; X = Cl-, CH3CN, NO2-, NO+, NO., NO-):
Substitution and Electron Transfer, Structure, and Spectroscopy
;
_journal_name_full 'Inorganic Chemistry'
_journal_page_first 6092
_journal_page_last 6099
_journal_paper_doi 10.1021/ic050533e
_journal_volume 44
_journal_year 2005
_chemical_formula_sum 'C26 H21 Cl2 N5 O6 Ru'
_chemical_formula_weight 671.45
_chemical_name_systematic
; 
 ? 
;
_space_group_IT_number 15
_symmetry_cell_setting monoclinic
_symmetry_space_group_name_Hall '-C 2yc'
_symmetry_space_group_name_H-M 'C 1 2/c 1'
_atom_sites_solution_hydrogens geom
_atom_sites_solution_primary direct
_atom_sites_solution_secondary difmap
_audit_creation_method SHELXL-97
_cell_angle_alpha 90.00
_cell_angle_beta 106.066(10)
_cell_angle_gamma 90.00
_cell_formula_units_Z 8
_cell_length_a 30.698(4)
_cell_length_b 7.9640(11)
_cell_length_c 22.463(3)
_cell_measurement_reflns_used 25
_cell_measurement_temperature 293(2)
_cell_measurement_theta_max 13.0800
_cell_measurement_theta_min 5.7600
_cell_volume 5277.2(13)
_computing_cell_refinement 'Argus (Nonius, MACH3 software)'
_computing_data_collection 'Argus (Nonius, MACH3 software)'
_computing_data_reduction 'Maxus (Nonius software)'
_computing_molecular_graphics Ortep
_computing_publication_material Shelx97
_computing_structure_refinement 'SHELXL-97 (Sheldrick, 1997)'
_computing_structure_solution 'SHELXS-97 (Sheldrick, 1990)'
_diffrn_ambient_temperature 293(2)
_diffrn_measured_fraction_theta_full 0.462
_diffrn_measured_fraction_theta_max 0.462
_diffrn_measurement_device_type 'Nonius MACH3'
_diffrn_measurement_method \w/q-scan
_diffrn_radiation_monochromator graphite
_diffrn_radiation_source 'fine-focus sealed tube'
_diffrn_radiation_type MoK\a
_diffrn_radiation_wavelength 0.71073
_diffrn_reflns_av_R_equivalents 0.0211
_diffrn_reflns_av_sigmaI/netI 0.0445
_diffrn_reflns_limit_h_max 4
_diffrn_reflns_limit_h_min -36
_diffrn_reflns_limit_k_max 0
_diffrn_reflns_limit_k_min -9
_diffrn_reflns_limit_l_max 26
_diffrn_reflns_limit_l_min -26
_diffrn_reflns_number 5333
_diffrn_reflns_theta_full 24.95
_diffrn_reflns_theta_max 24.95
_diffrn_reflns_theta_min 1.38
_diffrn_standards_decay_% <3%
_diffrn_standards_interval_time 3600
_diffrn_standards_number 3
_exptl_absorpt_coefficient_mu 0.849
_exptl_absorpt_correction_T_max 0.8000
_exptl_absorpt_correction_T_min 0.7554
_exptl_absorpt_correction_type psi-scan
_exptl_crystal_colour Black
_exptl_crystal_density_diffrn 1.690
_exptl_crystal_density_method 'not measured'
_exptl_crystal_description Block
_exptl_crystal_F_000 2704
_exptl_crystal_size_max 0.35
_exptl_crystal_size_mid 0.30
_exptl_crystal_size_min 0.28
_refine_diff_density_max 0.720
_refine_diff_density_min -0.364
_refine_diff_density_rms 0.078
_refine_ls_extinction_method none
_refine_ls_goodness_of_fit_ref 1.051
_refine_ls_hydrogen_treatment mixed
_refine_ls_matrix_type full
_refine_ls_number_parameters 445
_refine_ls_number_reflns 4647
_refine_ls_number_restraints 0
_refine_ls_restrained_S_all 1.051
_refine_ls_R_factor_all 0.0662
_refine_ls_R_factor_gt 0.0346
_refine_ls_shift/su_max 10.503
_refine_ls_shift/su_mean 0.044
_refine_ls_structure_factor_coef Fsqd
_refine_ls_weighting_details 'w=1/[\s^2^(Fo^2^)+(0.0468P)^2^+6.4121P] where P=(Fo^2^+2Fc^2^)/3'
_refine_ls_weighting_scheme calc
_refine_ls_wR_factor_gt 0.0832
_refine_ls_wR_factor_ref 0.0939
_reflns_number_gt 3514
_reflns_number_total 4647
_reflns_threshold_expression >2sigma(I)
_cod_data_source_file ic050533esi20050407_095656.cif
_cod_data_source_block gk214b
_cod_depositor_comments
;
The following automatic conversions were performed:
'_symmetry_cell_setting' value 'Monoclinic' changed to 'monoclinic'
according to '/home/saulius/struct/CIF-dictionaries/cif_core.dic'
dictionary named 'cif_core.dic' version 2.4.1 from
2010-06-29.

'_exptl_absorpt_correction_type' value 'Psi-scan' changed to
'psi-scan' according to
'/home/saulius/struct/CIF-dictionaries/cif_core.dic' dictionary named
'cif_core.dic' version 2.4.1 from 2010-06-29.

Automatic conversion script
Id: cif_fix_enum 1527 2010-12-29 10:47:43Z saulius 

The following automatic conversions were performed:

'_refine_ls_weighting_scheme' value 'calc
w=1/[\s^2^(Fo^2^)+(0.0468P)^2^+6.4121P] where P=(Fo^2^+2Fc^2^)/3' was
changed to 'calc'. New tag '_refine_ls_weighting_details' was
created. The value of the new tag was set to
'w=1/[\s^2^(Fo^2^)+(0.0468P)^2^+6.4121P] where P=(Fo^2^+2Fc^2^)/3'.

Automatic conversion script
Id: cif_fix_values 3143 2015-03-26 13:38:13Z robertas 
;
_cod_original_cell_volume 5277.2(11)
_cod_original_sg_symbol_H-M 'C 2/c'
_cod_database_code 4309428

loop_
_symmetry_equiv_pos_as_xyz
'x, y, z'
'-x, y, -z+1/2'
'x+1/2, y+1/2, z'
'-x+1/2, y+1/2, -z+1/2'
'-x, -y, -z'
'x, -y, z-1/2'
'-x+1/2, -y+1/2, -z'
'x+1/2, -y+1/2, z-1/2'

loop_
_atom_site_label
_atom_site_type_symbol
_atom_site_fract_x
_atom_site_fract_y
_atom_site_fract_z
_atom_site_U_iso_or_equiv
_atom_site_adp_type
_atom_site_occupancy
_atom_site_calc_flag
_atom_site_refinement_flags
_atom_site_disorder_assembly
_atom_site_disorder_group
Ru Ru 0.109397(10) 0.22960(3) 0.129046(13) 0.03419(11) Uani 1 d . . .
Cl1 Cl 0.05922(4) 0.07061(13) 0.04811(5) 0.0540(3) Uani 1 d . . .
N1 N 0.15134(10) 0.3658(4) 0.19991(14) 0.0358(7) Uani 1 d . . .
N2 N 0.09310(11) 0.0815(4) 0.19638(15) 0.0409(8) Uani 1 d . . .
N3 N 0.16280(11) 0.0974(4) 0.11168(14) 0.0412(8) Uani 1 d . . .
N4 N 0.12283(11) 0.3711(4) 0.06499(14) 0.0375(7) Uani 1 d . . .
N5 N 0.05753(11) 0.4057(4) 0.11677(14) 0.0392(7) Uani 1 d . . .
C1 C 0.19065(15) 0.4305(5) 0.1950(2) 0.0453(10) Uani 1 d . . .
C2 C 0.21705(18) 0.5378(6) 0.2375(2) 0.0545(12) Uani 1 d . . .
C3 C 0.20301(18) 0.5883(6) 0.2873(2) 0.0575(12) Uani 1 d . . .
C4 C 0.16328(17) 0.5222(6) 0.2944(2) 0.0521(11) Uani 1 d . . .
C5 C 0.13863(14) 0.4080(5) 0.25092(18) 0.0421(9) Uani 1 d . . .
C6 C 0.09814(15) 0.3298(6) 0.26379(19) 0.0473(10) Uani 1 d . . .
C7 C 0.08661(13) 0.1490(5) 0.24855(19) 0.0422(9) Uani 1 d . . .
C8 C 0.07023(17) 0.0576(7) 0.2902(2) 0.0589(12) Uani 1 d . . .
C9 C 0.06198(18) -0.1122(7) 0.2794(3) 0.0692(16) Uani 1 d . . .
C10 C 0.06923(19) -0.1815(7) 0.2281(3) 0.0646(15) Uani 1 d . . .
C11 C 0.08395(16) -0.0853(5) 0.1873(2) 0.0518(11) Uani 1 d . . .
C12 C 0.18136(16) -0.0493(6) 0.1366(2) 0.0521(11) Uani 1 d . . .
C13 C 0.21155(18) -0.1367(7) 0.1133(3) 0.0635(14) Uani 1 d . . .
C14 C 0.22481(18) -0.0732(7) 0.0649(3) 0.0660(14) Uani 1 d . . .
C15 C 0.20747(16) 0.0782(7) 0.0400(2) 0.0577(12) Uani 1 d . . .
C16 C 0.17611(14) 0.1614(5) 0.06329(18) 0.0433(9) Uani 1 d . . .
C17 C 0.15514(14) 0.3227(5) 0.03861(18) 0.0428(10) Uani 1 d . . .
C18 C 0.16490(16) 0.4208(6) -0.0071(2) 0.0545(12) Uani 1 d . . .
C19 C 0.14126(18) 0.5691(7) -0.0234(2) 0.0623(14) Uani 1 d . . .
C20 C 0.10773(18) 0.6143(6) 0.0028(2) 0.0547(12) Uani 1 d . . .
C21 C 0.09770(14) 0.5124(5) 0.04715(18) 0.0414(9) Uani 1 d . . .
C22 C 0.06013(13) 0.5287(5) 0.07483(17) 0.0383(9) Uani 1 d . . .
C23 C 0.02644(16) 0.6487(5) 0.0572(2) 0.0472(11) Uani 1 d . . .
C24 C -0.01037(18) 0.6461(6) 0.0806(2) 0.0552(12) Uani 1 d . . .
C25 C -0.01346(16) 0.5202(6) 0.1207(2) 0.0512(11) Uani 1 d . . .
C26 C 0.02067(14) 0.4039(5) 0.1374(2) 0.0447(10) Uani 1 d . . .
Cl2 Cl 0.19403(4) 0.00555(14) 0.36953(5) 0.0524(3) Uani 1 d . . .
O1 O 0.07727(12) 0.4079(4) 0.29324(17) 0.0730(10) Uani 1 d . . .
O2 O 0.18755(14) 0.0163(6) 0.30456(16) 0.0916(13) Uani 1 d . . .
O3 O 0.18014(17) 0.1550(5) 0.3910(2) 0.1107(16) Uani 1 d . . .
O4 O 0.24005(12) -0.0250(6) 0.39899(19) 0.0971(13) Uani 1 d . . .
O5 O 0.16798(14) -0.1289(5) 0.38281(18) 0.0908(12) Uani 1 d . . .
O111 O 0.0614(12) 0.032(3) 0.4204(8) 0.71(3) Uani 1 d . . .
H11A H 0.0316(9) 0.072(4) 0.4105(14) 0.000(6) Uiso 1 d . . .
H111 H 0.0895(9) -0.002(4) 0.4290(14) 0.000(6) Uiso 1 d . . .
H26 H 0.0194(12) 0.318(5) 0.1663(16) 0.031(9) Uiso 1 d . . .
H4 H 0.1540(15) 0.541(6) 0.328(2) 0.057(13) Uiso 1 d . . .
H25 H -0.0371(17) 0.516(6) 0.140(2) 0.072(16) Uiso 1 d . . .
H15 H 0.2141(14) 0.128(5) 0.0065(19) 0.049(13) Uiso 1 d . . .
H14 H 0.2457(15) -0.130(6) 0.052(2) 0.057(13) Uiso 1 d . . .
H19 H 0.1498(16) 0.637(7) -0.049(2) 0.073(16) Uiso 1 d . . .
H24 H -0.0338(17) 0.713(6) 0.069(2) 0.073(16) Uiso 1 d . . .
H2 H 0.2412(13) 0.569(5) 0.2314(17) 0.037(12) Uiso 1 d . . .
H11 H 0.0874(13) -0.134(5) 0.1505(18) 0.038(11) Uiso 1 d . . .
H10 H 0.0645(16) -0.276(6) 0.221(2) 0.059(16) Uiso 1 d . . .
H23 H 0.0287(13) 0.722(5) 0.0297(17) 0.034(10) Uiso 1 d . . .
H8 H 0.0656(14) 0.117(5) 0.324(2) 0.053(13) Uiso 1 d . . .
H18 H 0.1867(17) 0.384(7) -0.028(2) 0.079(17) Uiso 1 d . . .
H13 H 0.2220(16) -0.230(6) 0.134(2) 0.063(14) Uiso 1 d . . .
H9 H 0.0547(16) -0.176(7) 0.310(2) 0.072(15) Uiso 1 d . . .
H12 H 0.1721(14) -0.087(5) 0.171(2) 0.054(13) Uiso 1 d . . .
H20 H 0.0931(15) 0.699(6) -0.007(2) 0.050(14) Uiso 1 d . . .
H1 H 0.1989(14) 0.404(5) 0.162(2) 0.049(13) Uiso 1 d . . .
H3 H 0.2189(14) 0.657(6) 0.317(2) 0.054(13) Uiso 1 d . . .

loop_
_atom_site_aniso_label
_atom_site_aniso_U_11
_atom_site_aniso_U_22
_atom_site_aniso_U_33
_atom_site_aniso_U_23
_atom_site_aniso_U_13
_atom_site_aniso_U_12
Ru 0.04069(18) 0.02645(16) 0.03364(17) 0.00361(13) 0.00731(12) -0.00124(14)
Cl1 0.0647(7) 0.0401(6) 0.0466(6) 0.0011(5) -0.0020(5) -0.0111(5)
N1 0.0419(19) 0.0302(16) 0.0345(17) 0.0047(13) 0.0091(14) 0.0017(14)
N2 0.0413(19) 0.0333(17) 0.0450(19) 0.0082(15) 0.0065(15) -0.0013(15)
N3 0.047(2) 0.0362(18) 0.0382(18) -0.0010(15) 0.0072(15) 0.0012(15)
N4 0.0419(18) 0.0332(17) 0.0347(17) 0.0014(14) 0.0061(14) -0.0067(15)
N5 0.0462(19) 0.0294(16) 0.0385(17) 0.0029(14) 0.0061(15) -0.0017(14)
C1 0.048(3) 0.045(2) 0.043(2) 0.001(2) 0.013(2) -0.005(2)
C2 0.051(3) 0.051(3) 0.058(3) 0.001(2) 0.011(2) -0.012(2)
C3 0.065(3) 0.048(3) 0.053(3) -0.011(2) 0.005(2) -0.012(2)
C4 0.070(3) 0.045(3) 0.042(2) -0.009(2) 0.016(2) 0.002(2)
C5 0.051(2) 0.034(2) 0.040(2) 0.0056(17) 0.0110(19) 0.0050(18)
C6 0.054(3) 0.049(2) 0.042(2) 0.0039(19) 0.018(2) 0.003(2)
C7 0.042(2) 0.042(2) 0.044(2) 0.0096(19) 0.0149(19) 0.0020(19)
C8 0.063(3) 0.064(3) 0.053(3) 0.012(3) 0.021(2) -0.005(3)
C9 0.069(3) 0.074(4) 0.063(3) 0.028(3) 0.016(3) -0.018(3)
C10 0.071(4) 0.041(3) 0.070(4) 0.020(3) 0.001(3) -0.015(3)
C11 0.059(3) 0.039(2) 0.051(3) 0.008(2) 0.006(2) -0.006(2)
C12 0.061(3) 0.042(2) 0.050(3) 0.005(2) 0.012(2) 0.009(2)
C13 0.069(3) 0.045(3) 0.075(4) -0.001(3) 0.017(3) 0.017(3)
C14 0.062(3) 0.071(4) 0.067(3) -0.013(3) 0.021(3) 0.016(3)
C15 0.053(3) 0.070(3) 0.051(3) -0.006(3) 0.016(2) -0.001(3)
C16 0.044(2) 0.047(2) 0.039(2) -0.0058(19) 0.0104(19) -0.0015(19)
C17 0.042(2) 0.048(2) 0.037(2) 0.0002(18) 0.0077(18) -0.0058(19)
C18 0.052(3) 0.067(3) 0.045(2) 0.011(2) 0.015(2) -0.005(2)
C19 0.067(3) 0.065(3) 0.055(3) 0.021(3) 0.017(3) -0.016(3)
C20 0.064(3) 0.041(3) 0.057(3) 0.016(2) 0.013(2) -0.004(2)
C21 0.048(2) 0.031(2) 0.040(2) 0.0032(17) 0.0030(18) -0.0074(18)
C22 0.044(2) 0.0281(19) 0.038(2) 0.0019(16) 0.0016(18) -0.0054(17)
C23 0.062(3) 0.027(2) 0.047(2) 0.0053(19) 0.005(2) 0.000(2)
C24 0.055(3) 0.044(3) 0.062(3) 0.002(2) 0.008(2) 0.010(2)
C25 0.049(3) 0.052(3) 0.053(3) 0.001(2) 0.016(2) 0.004(2)
C26 0.047(2) 0.037(2) 0.048(2) 0.0065(19) 0.011(2) 0.0000(19)
Cl2 0.0536(7) 0.0495(6) 0.0557(6) -0.0024(5) 0.0176(5) -0.0002(5)
O1 0.085(3) 0.067(2) 0.086(2) -0.0106(19) 0.054(2) 0.0010(19)
O2 0.098(3) 0.122(3) 0.059(2) 0.015(2) 0.029(2) 0.014(3)
O3 0.139(4) 0.072(3) 0.132(4) -0.031(3) 0.055(3) 0.019(3)
O4 0.056(2) 0.127(4) 0.099(3) 0.026(3) 0.006(2) 0.012(2)
O5 0.103(3) 0.083(3) 0.086(3) 0.004(2) 0.024(2) -0.040(2)
O111 1.53(9) 0.40(3) 0.274(19) -0.055(16) 0.35(4) -0.37(4)

loop_
_atom_type_symbol
_atom_type_description
_atom_type_scat_dispersion_real
_atom_type_scat_dispersion_imag
_atom_type_scat_source
C C 0.0033 0.0016 'International Tables Vol C Tables 4.2.6.8 and 6.1.1.4'
H H 0.0000 0.0000 'International Tables Vol C Tables 4.2.6.8 and 6.1.1.4'
O O 0.0106 0.0060 'International Tables Vol C Tables 4.2.6.8 and 6.1.1.4'
N N 0.0061 0.0033 'International Tables Vol C Tables 4.2.6.8 and 6.1.1.4'
Cl Cl 0.1484 0.1585 'International Tables Vol C Tables 4.2.6.8 and 6.1.1.4'
Ru Ru -1.2594 0.8363 'International Tables Vol C Tables 4.2.6.8 and 6.1.1.4'

loop_
_geom_angle_atom_site_label_1
_geom_angle_atom_site_label_2
_geom_angle_atom_site_label_3
_geom_angle
_geom_angle_site_symmetry_1
_geom_angle_site_symmetry_3
_geom_angle_publ_flag
N4 Ru N1 92.93(12) . . ?
N4 Ru N3 79.38(13) . . ?
N1 Ru N3 93.16(12) . . ?
N4 Ru N5 79.87(13) . . ?
N1 Ru N5 92.24(12) . . ?
N3 Ru N5 158.79(13) . . ?
N4 Ru N2 178.29(13) . . ?
N1 Ru N2 87.79(12) . . ?
N3 Ru N2 102.13(13) . . ?
N5 Ru N2 98.56(13) . . ?
N4 Ru Cl1 88.19(9) . . ?
N1 Ru Cl1 178.53(9) . . ?
N3 Ru Cl1 87.97(9) . . ?
N5 Ru Cl1 87.02(9) . . ?
N2 Ru Cl1 91.07(9) . . ?
C1 N1 C5 116.8(3) . . ?
C1 N1 Ru 121.5(3) . . ?
C5 N1 Ru 121.4(3) . . ?
C7 N2 C11 116.3(4) . . ?
C7 N2 Ru 121.7(3) . . ?
C11 N2 Ru 121.6(3) . . ?
C12 N3 C16 118.0(4) . . ?
C12 N3 Ru 128.7(3) . . ?
C16 N3 Ru 112.8(3) . . ?
C17 N4 C21 122.3(3) . . ?
C17 N4 Ru 119.3(3) . . ?
C21 N4 Ru 118.3(3) . . ?
C26 N5 C22 117.4(3) . . ?
C26 N5 Ru 129.5(3) . . ?
C22 N5 Ru 112.5(3) . . ?
N1 C1 C2 123.6(4) . . ?
N1 C1 H1 117(3) . . ?
C2 C1 H1 119(3) . . ?
C3 C2 C1 119.7(5) . . ?
C3 C2 H2 123(3) . . ?
C1 C2 H2 117(3) . . ?
C2 C3 C4 118.2(4) . . ?
C2 C3 H3 124(3) . . ?
C4 C3 H3 118(3) . . ?
C3 C4 C5 119.6(4) . . ?
C3 C4 H4 122(3) . . ?
C5 C4 H4 118(3) . . ?
N1 C5 C4 121.9(4) . . ?
N1 C5 C6 120.9(4) . . ?
C4 C5 C6 117.2(4) . . ?
O1 C6 C5 119.1(4) . . ?
O1 C6 C7 119.4(4) . . ?
C5 C6 C7 121.0(4) . . ?
N2 C7 C8 123.0(4) . . ?
N2 C7 C6 119.8(3) . . ?
C8 C7 C6 117.2(4) . . ?
C7 C8 C9 118.5(5) . . ?
C7 C8 H8 117(3) . . ?
C9 C8 H8 125(3) . . ?
C10 C9 C8 119.0(5) . . ?
C10 C9 H9 122(3) . . ?
C8 C9 H9 118(3) . . ?
C9 C10 C11 120.5(5) . . ?
C9 C10 H10 121(4) . . ?
C11 C10 H10 119(4) . . ?
N2 C11 C10 122.7(5) . . ?
N2 C11 H11 118(2) . . ?
C10 C11 H11 120(2) . . ?
N3 C12 C13 122.2(5) . . ?
N3 C12 H12 115(3) . . ?
C13 C12 H12 123(3) . . ?
C14 C13 C12 120.0(5) . . ?
C14 C13 H13 125(3) . . ?
C12 C13 H13 115(3) . . ?
C13 C14 C15 119.0(5) . . ?
C13 C14 H14 118(3) . . ?
C15 C14 H14 123(3) . . ?
C14 C15 C16 119.9(5) . . ?
C14 C15 H15 124(3) . . ?
C16 C15 H15 116(3) . . ?
N3 C16 C15 121.1(4) . . ?
N3 C16 C17 115.5(3) . . ?
C15 C16 C17 123.5(4) . . ?
N4 C17 C18 120.1(4) . . ?
N4 C17 C16 112.5(3) . . ?
C18 C17 C16 127.4(4) . . ?
C19 C18 C17 118.2(5) . . ?
C19 C18 H18 121(3) . . ?
C17 C18 H18 121(3) . . ?
C20 C19 C18 120.9(5) . . ?
C20 C19 H19 121(3) . . ?
C18 C19 H19 118(3) . . ?
C19 C20 C21 120.0(5) . . ?
C19 C20 H20 122(3) . . ?
C21 C20 H20 118(3) . . ?
N4 C21 C20 118.4(4) . . ?
N4 C21 C22 113.5(3) . . ?
C20 C21 C22 127.9(4) . . ?
N5 C22 C23 120.4(4) . . ?
N5 C22 C21 115.5(3) . . ?
C23 C22 C21 123.8(4) . . ?
C24 C23 C22 120.7(4) . . ?
C24 C23 H23 121(3) . . ?
C22 C23 H23 118(3) . . ?
C25 C24 C23 118.5(5) . . ?
C25 C24 H24 117(3) . . ?
C23 C24 H24 125(3) . . ?
C24 C25 C26 119.2(5) . . ?
C24 C25 H25 122(3) . . ?
C26 C25 H25 118(3) . . ?
N5 C26 C25 123.7(4) . . ?
N5 C26 H26 116(2) . . ?
C25 C26 H26 120(2) . . ?
O3 Cl2 O4 110.4(3) . . ?
O3 Cl2 O5 109.1(3) . . ?
O4 Cl2 O5 108.8(3) . . ?
O3 Cl2 O2 109.5(3) . . ?
O4 Cl2 O2 109.3(3) . . ?
O5 Cl2 O2 109.6(3) . . ?
H11A O111 H111 177(5) . . ?

loop_
_geom_bond_atom_site_label_1
_geom_bond_atom_site_label_2
_geom_bond_distance
_geom_bond_site_symmetry_2
_geom_bond_publ_flag
Ru N4 1.959(3) . ?
Ru N1 2.058(3) . ?
Ru N3 2.074(3) . ?
Ru N5 2.082(3) . ?
Ru N2 2.085(3) . ?
Ru Cl1 2.3940(11) . ?
N1 C1 1.345(5) . ?
N1 C5 1.351(5) . ?
N2 C7 1.353(5) . ?
N2 C11 1.361(5) . ?
N3 C12 1.352(5) . ?
N3 C16 1.362(5) . ?
N4 C17 1.345(5) . ?
N4 C21 1.361(5) . ?
N5 C26 1.337(5) . ?
N5 C22 1.377(5) . ?
C1 C2 1.368(6) . ?
C1 H1 0.88(4) . ?
C2 C3 1.365(7) . ?
C2 H2 0.83(4) . ?
C3 C4 1.378(7) . ?
C3 H3 0.89(5) . ?
C4 C5 1.394(6) . ?
C4 H4 0.89(4) . ?
C5 C6 1.489(6) . ?
C6 O1 1.212(5) . ?
C6 C7 1.500(6) . ?
C7 C8 1.385(6) . ?
C8 C9 1.385(7) . ?
C8 H8 0.94(4) . ?
C9 C10 1.350(8) . ?
C9 H9 0.92(5) . ?
C10 C11 1.364(7) . ?
C10 H10 0.78(5) . ?
C11 H11 0.94(4) . ?
C12 C13 1.373(7) . ?
C12 H12 0.95(4) . ?
C13 C14 1.360(7) . ?
C13 H13 0.89(5) . ?
C14 C15 1.373(7) . ?
C14 H14 0.89(4) . ?
C15 C16 1.386(6) . ?
C15 H15 0.92(4) . ?
C16 C17 1.474(6) . ?
C17 C18 1.388(6) . ?
C18 C19 1.381(7) . ?
C18 H18 0.96(5) . ?
C19 C20 1.368(7) . ?
C19 H19 0.87(5) . ?
C20 C21 1.383(6) . ?
C20 H20 0.81(4) . ?
C21 C22 1.460(6) . ?
C22 C23 1.383(6) . ?
C23 C24 1.371(7) . ?
C23 H23 0.87(4) . ?
C24 C25 1.369(7) . ?
C24 H24 0.87(5) . ?
C25 C26 1.371(6) . ?
C25 H25 0.94(5) . ?
C26 H26 0.95(4) . ?
Cl2 O3 1.395(4) . ?
Cl2 O4 1.405(4) . ?
Cl2 O5 1.417(4) . ?
Cl2 O2 1.420(4) . ?
O111 H11A 0.94(5) . ?
O111 H111 0.87(5) . ?

loop_
_geom_hbond_atom_site_label_D
_geom_hbond_atom_site_label_H
_geom_hbond_atom_site_label_A
_geom_hbond_distance_DH
_geom_hbond_distance_HA
_geom_hbond_distance_DA
_geom_hbond_angle_DHA
_geom_hbond_site_symmetry_A
C25 H25 O1 0.94(5) 2.35(5) 3.235(6) 156(4) 2
C2 H2 O2 0.83(4) 2.57(4) 3.322(7) 152(4) 4
C19 H19 O3 0.87(5) 2.48(5) 3.350(6) 173(4) 6_565
C1 H1 O4 0.88(4) 2.67(4) 3.405(6) 143(4) 4

loop_
_geom_torsion_atom_site_label_1
_geom_torsion_atom_site_label_2
_geom_torsion_atom_site_label_3
_geom_torsion_atom_site_label_4
_geom_torsion
_geom_torsion_site_symmetry_1
_geom_torsion_site_symmetry_2
_geom_torsion_site_symmetry_3
_geom_torsion_site_symmetry_4
_geom_torsion_publ_flag
N4 Ru N1 C1 -36.6(3) . . . . ?
N3 Ru N1 C1 42.9(3) . . . . ?
N5 Ru N1 C1 -116.6(3) . . . . ?
N2 Ru N1 C1 144.9(3) . . . . ?
Cl1 Ru N1 C1 -176(3) . . . . ?
N4 Ru N1 C5 136.9(3) . . . . ?
N3 Ru N1 C5 -143.6(3) . . . . ?
N5 Ru N1 C5 56.9(3) . . . . ?
N2 Ru N1 C5 -41.6(3) . . . . ?
Cl1 Ru N1 C5 -3(4) . . . . ?
N4 Ru N2 C7 -75(4) . . . . ?
N1 Ru N2 C7 40.3(3) . . . . ?
N3 Ru N2 C7 133.0(3) . . . . ?
N5 Ru N2 C7 -51.7(3) . . . . ?
Cl1 Ru N2 C7 -138.8(3) . . . . ?
N4 Ru N2 C11 99(4) . . . . ?
N1 Ru N2 C11 -146.5(3) . . . . ?
N3 Ru N2 C11 -53.7(3) . . . . ?
N5 Ru N2 C11 121.6(3) . . . . ?
Cl1 Ru N2 C11 34.4(3) . . . . ?
N4 Ru N3 C12 -177.7(4) . . . . ?
N1 Ru N3 C12 89.9(4) . . . . ?
N5 Ru N3 C12 -165.5(3) . . . . ?
N2 Ru N3 C12 1.5(4) . . . . ?
Cl1 Ru N3 C12 -89.1(3) . . . . ?
N4 Ru N3 C16 -6.2(3) . . . . ?
N1 Ru N3 C16 -98.6(3) . . . . ?
N5 Ru N3 C16 6.0(5) . . . . ?
N2 Ru N3 C16 173.0(3) . . . . ?
Cl1 Ru N3 C16 82.4(3) . . . . ?
N1 Ru N4 C17 95.7(3) . . . . ?
N3 Ru N4 C17 3.1(3) . . . . ?
N5 Ru N4 C17 -172.5(3) . . . . ?
N2 Ru N4 C17 -149(4) . . . . ?
Cl1 Ru N4 C17 -85.2(3) . . . . ?
N1 Ru N4 C21 -86.7(3) . . . . ?
N3 Ru N4 C21 -179.4(3) . . . . ?
N5 Ru N4 C21 5.0(3) . . . . ?
N2 Ru N4 C21 28(4) . . . . ?
Cl1 Ru N4 C21 92.3(3) . . . . ?
N4 Ru N5 C26 168.4(4) . . . . ?
N1 Ru N5 C26 -99.0(3) . . . . ?
N3 Ru N5 C26 156.3(4) . . . . ?
N2 Ru N5 C26 -10.9(4) . . . . ?
Cl1 Ru N5 C26 79.7(3) . . . . ?
N4 Ru N5 C22 -2.8(2) . . . . ?
N1 Ru N5 C22 89.8(3) . . . . ?
N3 Ru N5 C22 -14.9(5) . . . . ?
N2 Ru N5 C22 177.9(2) . . . . ?
Cl1 Ru N5 C22 -91.5(2) . . . . ?
C5 N1 C1 C2 -1.7(6) . . . . ?
Ru N1 C1 C2 172.1(3) . . . . ?
N1 C1 C2 C3 -2.0(7) . . . . ?
C1 C2 C3 C4 3.0(7) . . . . ?
C2 C3 C4 C5 -0.5(7) . . . . ?
C1 N1 C5 C4 4.3(6) . . . . ?
Ru N1 C5 C4 -169.5(3) . . . . ?
C1 N1 C5 C6 -173.8(4) . . . . ?
Ru N1 C5 C6 12.3(5) . . . . ?
C3 C4 C5 N1 -3.3(7) . . . . ?
C3 C4 C5 C6 174.9(4) . . . . ?
N1 C5 C6 O1 -151.8(4) . . . . ?
C4 C5 C6 O1 29.9(6) . . . . ?
N1 C5 C6 C7 36.5(6) . . . . ?
C4 C5 C6 C7 -141.7(4) . . . . ?
C11 N2 C7 C8 -2.0(6) . . . . ?
Ru N2 C7 C8 171.6(3) . . . . ?
C11 N2 C7 C6 176.9(4) . . . . ?
Ru N2 C7 C6 -9.5(5) . . . . ?
O1 C6 C7 N2 150.7(4) . . . . ?
C5 C6 C7 N2 -37.7(6) . . . . ?
O1 C6 C7 C8 -30.4(6) . . . . ?
C5 C6 C7 C8 141.2(4) . . . . ?
N2 C7 C8 C9 2.9(7) . . . . ?
C6 C7 C8 C9 -176.0(4) . . . . ?
C7 C8 C9 C10 -1.4(8) . . . . ?
C8 C9 C10 C11 -0.8(8) . . . . ?
C7 N2 C11 C10 -0.3(6) . . . . ?
Ru N2 C11 C10 -173.9(4) . . . . ?
C9 C10 C11 N2 1.7(8) . . . . ?
C16 N3 C12 C13 -2.3(6) . . . . ?
Ru N3 C12 C13 168.8(4) . . . . ?
N3 C12 C13 C14 2.2(8) . . . . ?
C12 C13 C14 C15 -0.2(8) . . . . ?
C13 C14 C15 C16 -1.6(8) . . . . ?
C12 N3 C16 C15 0.5(6) . . . . ?
Ru N3 C16 C15 -172.0(3) . . . . ?
C12 N3 C16 C17 -179.2(4) . . . . ?
Ru N3 C16 C17 8.3(4) . . . . ?
C14 C15 C16 N3 1.5(7) . . . . ?
C14 C15 C16 C17 -178.8(4) . . . . ?
C21 N4 C17 C18 2.1(6) . . . . ?
Ru N4 C17 C18 179.6(3) . . . . ?
C21 N4 C17 C16 -177.0(3) . . . . ?
Ru N4 C17 C16 0.4(4) . . . . ?
N3 C16 C17 N4 -5.9(5) . . . . ?
C15 C16 C17 N4 174.4(4) . . . . ?
N3 C16 C17 C18 175.0(4) . . . . ?
C15 C16 C17 C18 -4.7(7) . . . . ?
N4 C17 C18 C19 1.3(6) . . . . ?
C16 C17 C18 C19 -179.7(4) . . . . ?
C17 C18 C19 C20 -2.9(7) . . . . ?
C18 C19 C20 C21 1.3(8) . . . . ?
C17 N4 C21 C20 -3.8(6) . . . . ?
Ru N4 C21 C20 178.7(3) . . . . ?
C17 N4 C21 C22 171.3(3) . . . . ?
Ru N4 C21 C22 -6.2(4) . . . . ?
C19 C20 C21 N4 2.1(6) . . . . ?
C19 C20 C21 C22 -172.2(4) . . . . ?
C26 N5 C22 C23 2.5(5) . . . . ?
Ru N5 C22 C23 174.9(3) . . . . ?
C26 N5 C22 C21 -172.0(3) . . . . ?
Ru N5 C22 C21 0.4(4) . . . . ?
N4 C21 C22 N5 3.5(5) . . . . ?
C20 C21 C22 N5 178.1(4) . . . . ?
N4 C21 C22 C23 -170.7(4) . . . . ?
C20 C21 C22 C23 3.8(6) . . . . ?
N5 C22 C23 C24 -0.8(6) . . . . ?
C21 C22 C23 C24 173.2(4) . . . . ?
C22 C23 C24 C25 -1.3(7) . . . . ?
C23 C24 C25 C26 1.6(7) . . . . ?
C22 N5 C26 C25 -2.2(6) . . . . ?
Ru N5 C26 C25 -173.1(3) . . . . ?
C24 C25 C26 N5 0.1(7) . . . . ?
